data_7013420
loop_
_publ_author_name
'Seeber, Georg'
'Long, De-Liang'
'Kariuki, Benson M.'
'Cronin, Leroy'

_publ_section_title
;
 Palladium(ii)-based cis,trans-1,3,5-triaminocyclohexane complexes
 demonstrating a variety of coordination modes and
 architecturesElectronic supplementary information (ESI) available: A
 detailed description of the coordinative flexibility of trans-tach.
 Fig. S1: Diagram defining interplanar angle ? and torsion angle ?.
 Table S1: interplanar angles ? and torsion angles ? for complexes 1?7.
 See http://www.rsc.org/suppdata/dt/b3/b307616d/
;
_journal_issue 23
_journal_name_full 'Dalton Transactions'
_journal_page_first 4498
_journal_paper_doi 10.1039/b307616d
_journal_year 2003
_chemical_formula_moiety '(C12 H30 Cl6 N6 Pd3)'
_chemical_formula_sum 'C12 H30 Cl6 N6 Pd3'
_chemical_formula_weight 790.32
_chemical_name_systematic
;
Complex 7
[Pd{Pd(L)Cl2}Cl2]
;
_space_group_IT_number 15
_symmetry_cell_setting monoclinic
_symmetry_space_group_name_Hall '-I 2ya'
_symmetry_space_group_name_H-M 'I 1 2/a 1'
_atom_sites_solution_hydrogens geom
_atom_sites_solution_primary direct
_atom_sites_solution_secondary difmap
_audit_creation_method SHELXL-97
_cell_angle_alpha 90.00
_cell_angle_beta 90.000(4)
_cell_angle_gamma 90.00
_cell_formula_units_Z 4
_cell_length_a 15.5544(9)
_cell_length_b 9.6173(5)
_cell_length_c 17.1240(9)
_cell_measurement_reflns_used 2140
_cell_measurement_temperature 298(2)
_cell_measurement_theta_max 70.7
_cell_measurement_theta_min 5.2
_cell_volume 2561.6(2)
_computing_cell_refinement texray
_computing_data_collection texray
_computing_data_reduction texray
_computing_molecular_graphics 'WinGX (Farrugia, 1999)'
_computing_publication_material 'WinGX (Farrugia, 1999)'
_computing_structure_refinement 'SHELXL-97 (Sheldrick, 1997)'
_computing_structure_solution 'SHELXS-97 (Sheldrick, 1997)'
_diffrn_ambient_temperature 298(2)
_diffrn_measured_fraction_theta_full 0.869
_diffrn_measured_fraction_theta_max 0.869
_diffrn_measurement_device_type 'Bruker SMART AXS'
_diffrn_measurement_method Omega
_diffrn_radiation_monochromator graphite
_diffrn_radiation_source 'fine-focus sealed tube'
_diffrn_radiation_type CuK\a
_diffrn_radiation_wavelength 1.54178
_diffrn_reflns_av_R_equivalents 0.1149
_diffrn_reflns_av_sigmaI/netI 0.2165
_diffrn_reflns_limit_h_max 17
_diffrn_reflns_limit_h_min -16
_diffrn_reflns_limit_k_max 11
_diffrn_reflns_limit_k_min -10
_diffrn_reflns_limit_l_max 20
_diffrn_reflns_limit_l_min -16
_diffrn_reflns_number 5038
_diffrn_reflns_theta_full 70.69
_diffrn_reflns_theta_max 70.69
_diffrn_reflns_theta_min 5.17
_exptl_absorpt_coefficient_mu 22.670
_exptl_absorpt_correction_type none
_exptl_crystal_colour orange
_exptl_crystal_density_diffrn 2.049
_exptl_crystal_density_method 'not measured'
_exptl_crystal_description block
_exptl_crystal_F_000 1536
_exptl_crystal_size_max 0.3
_exptl_crystal_size_mid 0.3
_exptl_crystal_size_min 0.3
_refine_diff_density_max 1.839
_refine_diff_density_min -1.688
_refine_diff_density_rms 0.293
_refine_ls_extinction_method none
_refine_ls_goodness_of_fit_ref 1.036
_refine_ls_hydrogen_treatment mixed
_refine_ls_matrix_type full
_refine_ls_number_parameters 123
_refine_ls_number_reflns 2140
_refine_ls_number_restraints 0
_refine_ls_restrained_S_all 1.036
_refine_ls_R_factor_all 0.1031
_refine_ls_R_factor_gt 0.0863
_refine_ls_shift/su_max 0.001
_refine_ls_shift/su_mean 0.001
_refine_ls_structure_factor_coef Fsqd
_refine_ls_weighting_details 'calc w=1/[\s^2^(Fo^2^)+(0.0000P)^2^+0.0000P] where P=(Fo^2^+2Fc^2^)/3'
_refine_ls_weighting_scheme calc
_refine_ls_wR_factor_gt 0.2145
_refine_ls_wR_factor_ref 0.2351
_reflns_number_gt 1650
_reflns_number_total 2140
_reflns_threshold_expression >2sigma(I)
_cod_data_source_file b307616d.txt
_cod_data_source_block 6
_cod_depositor_comments
;
The following automatic conversions were performed:
'_symmetry_cell_setting' value 'Monoclinic' changed to 'monoclinic'
according to '/home/saulius/struct/CIF-dictionaries/cif_core.dic'
dictionary named 'cif_core.dic' version 2.4.1 from 2010-06-29.

Automatic conversion script
Id: cif_fix_enum 1527 2010-12-29 10:47:43Z saulius 
;
_cod_original_sg_symbol_H-M I2/a
_cod_database_code 7013420

loop_
_symmetry_equiv_pos_as_xyz
'x, y, z'
'-x+1/2, y, -z'
'x+1/2, y+1/2, z+1/2'
'-x+1, y+1/2, -z+1/2'
'-x, -y, -z'
'x-1/2, -y, z'
'-x+1/2, -y+1/2, -z+1/2'
'x, -y+1/2, z+1/2'

loop_
_atom_site_label
_atom_site_type_symbol
_atom_site_fract_x
_atom_site_fract_y
_atom_site_fract_z
_atom_site_U_iso_or_equiv
_atom_site_adp_type
_atom_site_occupancy
_atom_site_symmetry_multiplicity
_atom_site_calc_flag
_atom_site_refinement_flags
_atom_site_disorder_assembly
_atom_site_disorder_group
C1 C 0.5774(8) -0.0158(13) 0.2327(7) 0.032(3) Uani 1 1 d . . .
H1 H 0.5381 -0.0285 0.2768 0.038 Uiso 1 1 calc R . .
C2 C 0.5340(9) 0.0852(15) 0.1741(8) 0.042(3) Uani 1 1 d . . .
H2C H 0.4758 0.0539 0.1637 0.050 Uiso 1 1 calc R . .
H2D H 0.5307 0.1771 0.1972 0.050 Uiso 1 1 calc R . .
C3 C 0.5833(9) 0.0932(13) 0.0982(8) 0.035(3) Uani 1 1 d . . .
H3 H 0.5466 0.1436 0.0613 0.042 Uiso 1 1 calc R . .
C4 C 0.6016(10) -0.0490(14) 0.0616(7) 0.040(3) Uani 1 1 d . . .
H4A H 0.6389 -0.0369 0.0167 0.048 Uiso 1 1 calc R . .
H4B H 0.5480 -0.0892 0.0434 0.048 Uiso 1 1 calc R . .
C5 C 0.6445(9) -0.1499(13) 0.1198(7) 0.033(3) Uani 1 1 d . . .
H5 H 0.7018 -0.1144 0.1328 0.040 Uiso 1 1 calc R . .
C6 C 0.5913(10) -0.1582(15) 0.1946(7) 0.041(3) Uani 1 1 d . . .
H6A H 0.6202 -0.2189 0.2314 0.049 Uiso 1 1 calc R . .
H6B H 0.5358 -0.1990 0.1826 0.049 Uiso 1 1 calc R . .
N1 N 0.6561(7) 0.0470(12) 0.2625(6) 0.035(2) Uani 1 1 d . . .
H1A H 0.6798 -0.0145 0.2958 0.042 Uiso 1 1 calc R . .
H1B H 0.6405 0.1214 0.2910 0.042 Uiso 1 1 calc R . .
N2 N 0.6623(7) 0.1759(10) 0.1071(6) 0.030(2) Uani 1 1 d . . .
H2A H 0.6468 0.2634 0.1193 0.036 Uiso 1 1 calc R . .
H2B H 0.6886 0.1792 0.0604 0.036 Uiso 1 1 calc R . .
N3 N 0.6538(8) -0.2891(11) 0.0830(6) 0.037(3) Uani 1 1 d . . .
H3A H 0.6037 -0.3130 0.0604 0.045 Uiso 1 1 calc R . .
H3B H 0.6656 -0.3523 0.1202 0.045 Uiso 1 1 calc R . .
Cl1 Cl 0.8505(2) 0.0428(3) 0.28256(19) 0.0385(8) Uani 1 1 d . . .
Cl2 Cl 0.8554(2) 0.1898(4) 0.10256(19) 0.0446(8) Uani 1 1 d . . .
Cl3 Cl 0.8527(3) -0.2989(4) 0.09670(19) 0.0530(10) Uani 1 1 d . . .
Pd1 Pd 0.75122(6) 0.11076(8) 0.18853(5) 0.0281(4) Uani 1 1 d . . .
Pd2 Pd 0.7500 -0.29323(13) 0.0000 0.0330(5) Uani 1 2 d S . .

loop_
_atom_site_aniso_label
_atom_site_aniso_U_11
_atom_site_aniso_U_22
_atom_site_aniso_U_33
_atom_site_aniso_U_23
_atom_site_aniso_U_13
_atom_site_aniso_U_12
C1 0.023(7) 0.045(7) 0.027(5) 0.001(5) 0.001(5) -0.002(5)
C2 0.028(8) 0.053(8) 0.045(7) -0.005(7) -0.010(6) 0.012(6)
C3 0.025(7) 0.038(7) 0.043(7) 0.017(6) -0.007(6) -0.001(5)
C4 0.048(9) 0.048(8) 0.023(5) -0.009(5) -0.009(6) -0.004(6)
C5 0.037(8) 0.037(6) 0.026(5) -0.009(5) -0.013(6) -0.009(5)
C6 0.042(8) 0.052(8) 0.028(6) -0.001(6) -0.007(6) -0.010(7)
N1 0.021(6) 0.053(7) 0.031(5) 0.007(5) -0.005(5) -0.005(5)
N2 0.029(6) 0.034(5) 0.026(4) 0.003(4) 0.005(4) -0.006(4)
N3 0.039(7) 0.041(6) 0.031(5) 0.004(4) -0.008(5) -0.010(5)
Cl1 0.0269(17) 0.0451(17) 0.0436(16) 0.0011(13) -0.0094(14) 0.0038(12)
Cl2 0.0322(19) 0.062(2) 0.0401(16) -0.0019(15) 0.0095(15) -0.0057(14)
Cl3 0.047(2) 0.080(3) 0.0316(16) 0.0122(16) -0.0169(16) -0.0060(17)
Pd1 0.0214(6) 0.0360(6) 0.0268(5) -0.0039(3) -0.0039(4) -0.0007(3)
Pd2 0.0361(9) 0.0388(8) 0.0241(6) 0.000 -0.0070(6) 0.000

loop_
_atom_type_symbol
_atom_type_description
_atom_type_scat_dispersion_real
_atom_type_scat_dispersion_imag
_atom_type_scat_source
C C 0.0181 0.0091 'International Tables Vol C Tables 4.2.6.8 and 6.1.1.4'
H H 0.0000 0.0000 'International Tables Vol C Tables 4.2.6.8 and 6.1.1.4'
N N 0.0311 0.0180 'International Tables Vol C Tables 4.2.6.8 and 6.1.1.4'
Cl Cl 0.3639 0.7018 'International Tables Vol C Tables 4.2.6.8 and 6.1.1.4'
Pd Pd 0.1215 3.9337 'International Tables Vol C Tables 4.2.6.8 and 6.1.1.4'

loop_
_geom_angle_atom_site_label_1
_geom_angle_atom_site_label_2
_geom_angle_atom_site_label_3
_geom_angle
_geom_angle_site_symmetry_1
_geom_angle_site_symmetry_3
_geom_angle_publ_flag
N1 C1 C6 113.7(11) . . ?
N1 C1 C2 109.4(11) . . ?
C6 C1 C2 110.2(10) . . ?
C3 C2 C1 111.5(11) . . ?
N2 C3 C2 111.2(11) . . ?
N2 C3 C4 111.7(11) . . ?
C2 C3 C4 113.6(11) . . ?
C3 C4 C5 112.2(10) . . ?
N3 C5 C6 111.2(11) . . ?
N3 C5 C4 109.5(9) . . ?
C6 C5 C4 109.9(12) . . ?
C5 C6 C1 112.8(12) . . ?
C1 N1 Pd1 121.0(8) . . ?
C3 N2 Pd1 117.8(7) . . ?
C5 N3 Pd2 112.3(8) . . ?
N1 Pd1 N2 91.4(4) . . ?
N1 Pd1 Cl2 177.7(3) . . ?
N2 Pd1 Cl2 86.6(3) . . ?
N1 Pd1 Cl1 88.1(3) . . ?
N2 Pd1 Cl1 178.3(3) . . ?
Cl2 Pd1 Cl1 93.87(13) . . ?
N3 Pd2 N3 177.8(6) 2_655 . ?
N3 Pd2 Cl3 89.6(3) 2_655 . ?
N3 Pd2 Cl3 90.5(3) . . ?
N3 Pd2 Cl3 90.5(3) 2_655 2_655 ?
N3 Pd2 Cl3 89.6(3) . 2_655 ?
Cl3 Pd2 Cl3 177.3(2) . 2_655 ?

loop_
_geom_bond_atom_site_label_1
_geom_bond_atom_site_label_2
_geom_bond_distance
_geom_bond_site_symmetry_2
_geom_bond_publ_flag
C1 N1 1.457(16) . ?
C1 C6 1.53(2) . ?
C1 C2 1.551(18) . ?
C2 C3 1.51(2) . ?
C3 N2 1.471(16) . ?
C3 C4 1.531(19) . ?
C4 C5 1.544(18) . ?
C5 N3 1.487(17) . ?
C5 C6 1.526(18) . ?
N1 Pd1 2.042(11) . ?
N2 Pd1 2.061(10) . ?
N3 Pd2 2.063(12) . ?
Cl1 Pd1 2.325(3) . ?
Cl2 Pd1 2.318(3) . ?
Cl3 Pd2 2.302(3) . ?
Pd2 N3 2.063(12) 2_655 ?
Pd2 Cl3 2.302(3) 2_655 ?
